data_7030284
loop_
_publ_author_name
'Abdollahian, Yashar'
'Hauser, Jesse L.'
'Rogow, David L.'
'Oliver, Allen G.'
'Oliver, Scott R. J.'

_publ_section_title
;
 Solvothermal synthesis and characterization of two inorganic-organic
 hybrid materials based on barium.
;
_journal_issue 40
_journal_name_full 'Dalton transactions (Cambridge, England : 2003)'
_journal_page_first 12630
_journal_page_last 12634
_journal_paper_doi 10.1039/c2dt31518a
_journal_volume 41
_journal_year 2012
_chemical_formula_sum 'C2 H4 Ba O6 S2'
_chemical_formula_weight 325.51
_chemical_name_systematic
;
?
;
_space_group_IT_number 31
_symmetry_cell_setting orthorhombic
_symmetry_space_group_name_Hall 'P 2ac -2'
_symmetry_space_group_name_H-M 'P m n 21'
_atom_sites_solution_hydrogens geom
_atom_sites_solution_primary direct
_atom_sites_solution_secondary difmap
_audit_creation_method SHELXL-97
_cell_angle_alpha 90.00
_cell_angle_beta 90.00
_cell_angle_gamma 90.00
_cell_formula_units_Z 2
_cell_length_a 6.2590(17)
_cell_length_b 8.266(2)
_cell_length_c 7.411(2)
_cell_measurement_reflns_used 3473
_cell_measurement_temperature 150(2)
_cell_measurement_theta_max 28.87
_cell_measurement_theta_min 3.44
_cell_volume 383.42(17)
_computing_cell_refinement 'Bruker SAINT v7.34'
_computing_data_collection 'Bruker APEX-II v2.1-4'
_computing_data_reduction 'Bruker SAINT v7.34'
_computing_molecular_graphics 'SHELXS-97 (Sheldrick, 2008)'
_computing_publication_material 'SHELXS-97 (Sheldrick, 2008)'
_computing_structure_refinement 'SHELXL-97 (Sheldrick, 2008)'
_computing_structure_solution 'SHELXS-97 (Sheldrick, 2008)'
_diffrn_ambient_temperature 150(2)
_diffrn_detector_area_resol_mean 83.33
_diffrn_measured_fraction_theta_full 0.969
_diffrn_measured_fraction_theta_max 0.969
_diffrn_measurement_device_type 'Bruker APEX-II'
_diffrn_measurement_method \w/2\q-scans
_diffrn_radiation_monochromator graphite
_diffrn_radiation_source 'fine-focus sealed tube'
_diffrn_radiation_type MoK\a
_diffrn_radiation_wavelength 0.71073
_diffrn_reflns_av_R_equivalents 0.0527
_diffrn_reflns_av_sigmaI/netI 0.0502
_diffrn_reflns_limit_h_max 7
_diffrn_reflns_limit_h_min -8
_diffrn_reflns_limit_k_max 11
_diffrn_reflns_limit_k_min -11
_diffrn_reflns_limit_l_max 9
_diffrn_reflns_limit_l_min -9
_diffrn_reflns_number 3668
_diffrn_reflns_theta_full 28.83
_diffrn_reflns_theta_max 28.83
_diffrn_reflns_theta_min 3.69
_exptl_absorpt_coefficient_mu 5.704
_exptl_absorpt_correction_T_max 0.7635
_exptl_absorpt_correction_T_min 0.4816
_exptl_absorpt_correction_type empirical
_exptl_absorpt_process_details SADABS
_exptl_crystal_colour Colorless
_exptl_crystal_density_diffrn 2.820
_exptl_crystal_density_method 'not measured'
_exptl_crystal_description Plate
_exptl_crystal_F_000 304
_exptl_crystal_size_max 0.15
_exptl_crystal_size_mid 0.13
_exptl_crystal_size_min 0.05
_refine_diff_density_max 1.027
_refine_diff_density_min -2.029
_refine_diff_density_rms 0.341
_refine_ls_abs_structure_details 'Flack H D (1983), Acta Cryst. A39, 876-881'
_refine_ls_abs_structure_Flack 0.06(4)
_refine_ls_extinction_method none
_refine_ls_goodness_of_fit_ref 1.220
_refine_ls_hydrogen_treatment constr
_refine_ls_matrix_type full
_refine_ls_number_parameters 33
_refine_ls_number_reflns 1042
_refine_ls_number_restraints 1
_refine_ls_restrained_S_all 1.219
_refine_ls_R_factor_all 0.0345
_refine_ls_R_factor_gt 0.0335
_refine_ls_shift/su_max 0.000
_refine_ls_shift/su_mean 0.000
_refine_ls_structure_factor_coef Fsqd
_refine_ls_weighting_details 'calc w=1/[\s^2^(Fo^2^)+(0.0453P)^2^+0.6471P] where P=(Fo^2^+2Fc^2^)/3'
_refine_ls_weighting_scheme calc
_refine_ls_wR_factor_gt 0.0837
_refine_ls_wR_factor_ref 0.0838
_reflns_number_gt 1039
_reflns_number_total 1042
_reflns_threshold_expression >2sigma(I)
_cod_data_source_file c2dt31518a.txt
_cod_data_source_block xsc07053
_cod_depositor_comments
;
The following automatic conversions were performed:

'_symmetry_cell_setting' value 'Orthorhombic' changed to
'orthorhombic' according to
/usr/data/users/saulius/automatic-downloads/retrospective/RSC/lib/dictionaries/cif_core.dic
dictionary named 'cif_core.dic' version 2.4.2 from
2011-04-26.

'_exptl_absorpt_correction_type' value 'Empirical'
changed to 'empirical' according to
/usr/data/users/saulius/automatic-downloads/retrospective/RSC/lib/dictionaries/cif_core.dic
dictionary named 'cif_core.dic' version 2.4.2 from 2011-04-26.

Automatic conversion script
Id: cif_fix_values 2281 2013-09-26 08:29:07Z andrius 
;
_cod_original_cell_volume 383.42(18)
_cod_original_sg_symbol_H-M Pmn2(1)
_cod_database_code 7030284

loop_
_symmetry_equiv_pos_as_xyz
'x, y, z'
'-x+1/2, -y, z+1/2'
'x+1/2, -y, z+1/2'
'-x, y, z'

loop_
_atom_site_label
_atom_site_type_symbol
_atom_site_fract_x
_atom_site_fract_y
_atom_site_fract_z
_atom_site_U_iso_or_equiv
_atom_site_adp_type
_atom_site_occupancy
_atom_site_symmetry_multiplicity
_atom_site_calc_flag
_atom_site_refinement_flags
Ba1 Ba 0.0000 0.94589(4) 0.46292(8) 0.00583(15) Uani 1 2 d S
S1 S 0.0000 0.8328(2) 0.0126(2) 0.0062(4) Uiso 1 2 d S
S2 S 0.0000 0.3167(2) 0.1141(3) 0.0072(3) Uiso 1 2 d S
O1 O 0.1906(6) 0.8696(4) 0.1213(6) 0.0094(7) Uiso 1 1 d .
O2 O 0.0000 0.9113(8) -0.1629(9) 0.0146(12) Uiso 1 2 d S
O3 O 0.1943(7) 0.2841(5) 0.0120(6) 0.0153(9) Uiso 1 1 d .
O4 O 0.0000 0.2432(7) 0.2927(8) 0.0131(12) Uiso 1 2 d S
C1 C 0.0000 0.6214(8) -0.0266(15) 0.0099(13) Uiso 1 2 d S
H1A H -0.1280 0.5914 -0.0976 0.012 Uiso 0.50 1 calc PR
H1B H 0.1280 0.5914 -0.0976 0.012 Uiso 0.50 1 calc PR
C2 C 0.0000 0.5284(10) 0.1519(12) 0.0088(15) Uiso 1 2 d S
H2B H -0.1280 0.5586 0.2228 0.011 Uiso 0.50 1 calc PR
H2C H 0.1280 0.5586 0.2228 0.011 Uiso 0.50 1 calc PR

loop_
_atom_site_aniso_label
_atom_site_aniso_U_11
_atom_site_aniso_U_22
_atom_site_aniso_U_33
_atom_site_aniso_U_23
_atom_site_aniso_U_13
_atom_site_aniso_U_12
Ba1 0.0072(2) 0.0048(2) 0.0055(2) 0.00038(17) 0.000 0.000

loop_
_atom_type_symbol
_atom_type_description
_atom_type_scat_dispersion_real
_atom_type_scat_dispersion_imag
_atom_type_scat_source
C C 0.0033 0.0016 'International Tables Vol C Tables 4.2.6.8 and 6.1.1.4'
H H 0.0000 0.0000 'International Tables Vol C Tables 4.2.6.8 and 6.1.1.4'
O O 0.0106 0.0060 'International Tables Vol C Tables 4.2.6.8 and 6.1.1.4'
S S 0.1246 0.1234 'International Tables Vol C Tables 4.2.6.8 and 6.1.1.4'
Ba Ba -0.3244 2.2819 'International Tables Vol C Tables 4.2.6.8 and 6.1.1.4'

loop_
_geom_angle_atom_site_label_1
_geom_angle_atom_site_label_2
_geom_angle_atom_site_label_3
_geom_angle
_geom_angle_site_symmetry_1
_geom_angle_site_symmetry_3
O3 Ba1 O3 89.35(19) 3_465 2_565
O3 Ba1 O1 146.25(13) 3_465 2_575
O3 Ba1 O1 80.45(13) 2_565 2_575
O3 Ba1 O1 80.45(13) 3_465 3_475
O3 Ba1 O1 146.25(13) 2_565 3_475
O1 Ba1 O1 90.36(16) 2_575 3_475
O3 Ba1 O4 133.03(10) 3_465 1_565
O3 Ba1 O4 133.03(10) 2_565 1_565
O1 Ba1 O4 72.49(12) 2_575 1_565
O1 Ba1 O4 72.49(12) 3_475 1_565
O3 Ba1 O2 78.20(14) 3_465 1_556
O3 Ba1 O2 78.20(14) 2_565 1_556
O1 Ba1 O2 68.27(12) 2_575 1_556
O1 Ba1 O2 68.27(12) 3_475 1_556
O4 Ba1 O2 123.05(19) 1_565 1_556
O3 Ba1 O1 70.86(12) 3_465 4
O3 Ba1 O1 104.87(12) 2_565 4
O1 Ba1 O1 142.85(14) 2_575 4
O1 Ba1 O1 101.96(7) 3_475 4
O4 Ba1 O1 78.03(14) 1_565 4
O2 Ba1 O1 148.80(12) 1_556 4
O3 Ba1 O1 104.87(12) 3_465 .
O3 Ba1 O1 70.86(12) 2_565 .
O1 Ba1 O1 101.96(7) 2_575 .
O1 Ba1 O1 142.85(14) 3_475 .
O4 Ba1 O1 78.03(14) 1_565 .
O2 Ba1 O1 148.80(12) 1_556 .
O1 Ba1 O1 49.13(16) 4 .
O3 Ba1 S1 86.58(10) 3_465 .
O3 Ba1 S1 86.58(10) 2_565 .
O1 Ba1 S1 124.37(9) 2_575 .
O1 Ba1 S1 124.37(9) 3_475 .
O4 Ba1 S1 78.47(13) 1_565 .
O2 Ba1 S1 158.48(15) 1_556 .
O1 Ba1 S1 24.62(8) 4 .
O1 Ba1 S1 24.62(8) . .
O3 Ba1 S1 160.22(10) 3_465 2_575
O3 Ba1 S1 74.53(10) 2_565 2_575
O1 Ba1 S1 21.06(9) 2_575 2_575
O1 Ba1 S1 106.58(9) 3_475 2_575
O4 Ba1 S1 66.39(5) 1_565 2_575
O2 Ba1 S1 87.18(8) 1_556 2_575
O1 Ba1 S1 123.83(8) 4 2_575
O1 Ba1 S1 80.94(8) . 2_575
S1 Ba1 S1 103.46(4) . 2_575
O3 Ba1 S1 74.53(10) 3_465 2_475
O3 Ba1 S1 160.22(10) 2_565 2_475
O1 Ba1 S1 106.58(9) 2_575 2_475
O1 Ba1 S1 21.06(9) 3_475 2_475
O4 Ba1 S1 66.39(5) 1_565 2_475
O2 Ba1 S1 87.18(8) 1_556 2_475
O1 Ba1 S1 80.94(8) 4 2_475
O1 Ba1 S1 123.83(8) . 2_475
S1 Ba1 S1 103.46(4) . 2_475
S1 Ba1 S1 118.39(5) 2_575 2_475
O2 S1 O1 113.4(2) . .
O2 S1 O1 113.4(2) . 4
O1 S1 O1 108.4(3) . 4
O2 S1 C1 107.1(5) . .
O1 S1 C1 107.1(2) . .
O1 S1 C1 107.1(2) 4 .
O2 S1 Ba1 137.8(3) . .
O1 S1 Ba1 54.36(17) . .
O1 S1 Ba1 54.36(17) 4 .
C1 S1 Ba1 115.1(4) . .
O2 S1 Ba1 71.66(12) . 2_574
O1 S1 Ba1 41.85(16) . 2_574
O1 S1 Ba1 130.42(17) 4 2_574
C1 S1 Ba1 118.59(8) . 2_574
Ba1 S1 Ba1 87.82(3) . 2_574
O2 S1 Ba1 71.66(12) . 2_474
O1 S1 Ba1 130.42(17) . 2_474
O1 S1 Ba1 41.85(16) 4 2_474
C1 S1 Ba1 118.59(8) . 2_474
Ba1 S1 Ba1 87.82(3) . 2_474
Ba1 S1 Ba1 118.39(5) 2_574 2_474
O4 S2 O3 113.2(2) . 4
O4 S2 O3 113.2(2) . .
O3 S2 O3 113.1(4) 4 .
O4 S2 C2 105.6(4) . .
O3 S2 C2 105.4(2) 4 .
O3 S2 C2 105.4(2) . .
S1 O1 Ba1 117.1(2) . 2_574
S1 O1 Ba1 101.0(2) . .
Ba1 O1 Ba1 123.46(14) 2_574 .
S1 O2 Ba1 159.4(4) . 1_554
S2 O3 Ba1 141.7(3) . 2_564
S2 O4 Ba1 141.8(3) . 1_545
C2 C1 S1 110.7(7) . .
C1 C2 S2 111.1(6) . .

loop_
_geom_bond_atom_site_label_1
_geom_bond_atom_site_label_2
_geom_bond_distance
_geom_bond_site_symmetry_2
Ba1 O3 2.721(4) 3_465
Ba1 O3 2.721(4) 2_565
Ba1 O1 2.730(4) 2_575
Ba1 O1 2.730(4) 3_475
Ba1 O4 2.762(6) 1_565
Ba1 O2 2.788(7) 1_556
Ba1 O1 2.869(4) 4
Ba1 O1 2.869(4) .
Ba1 S1 3.465(2) .
Ba1 S1 3.6435(12) 2_575
Ba1 S1 3.6435(12) 2_475
S1 O2 1.454(7) .
S1 O1 1.471(4) .
S1 O1 1.471(4) 4
S1 C1 1.772(7) .
S1 Ba1 3.6435(12) 2_574
S1 Ba1 3.6435(12) 2_474
S2 O4 1.457(6) .
S2 O3 1.457(5) 4
S2 O3 1.457(5) .
S2 C2 1.772(8) .
O1 Ba1 2.730(4) 2_574
O2 Ba1 2.788(7) 1_554
O3 Ba1 2.721(4) 2_564
O4 Ba1 2.762(6) 1_545
C1 C2 1.530(13) .
